data_7026950
loop_
_publ_author_name
'Brazeau, Allison L.'
'Caputo, Christine A.'
'Martin, Caleb D.'
'Jones, Nathan D.'
'Ragogna, Paul J.'

_publ_section_title
;
 A new approach to internal Lewis pairs featuring a phosphenium acid and a
 pyridine base.
;
_journal_issue 45
_journal_name_full 'Dalton transactions (Cambridge, England : 2003)'
_journal_page_first 11069
_journal_page_last 11073
_journal_paper_doi 10.1039/c0dt01029d
_journal_volume 39
_journal_year 2010
_chemical_formula_sum 'C42 H35 Cl2 F3 N5 O3 P S'
_chemical_formula_weight 848.68
_chemical_name_systematic
;
?
;
_space_group_IT_number 19
_symmetry_cell_setting orthorhombic
_symmetry_space_group_name_Hall 'P 2ac 2ab'
_symmetry_space_group_name_H-M 'P 21 21 21'
_atom_sites_solution_hydrogens geom
_atom_sites_solution_primary direct
_atom_sites_solution_secondary difmap
_audit_creation_method SHELXL-97
_cell_angle_alpha 90.00
_cell_angle_beta 90.00
_cell_angle_gamma 90.00
_cell_formula_units_Z 4
_cell_length_a 10.5053(5)
_cell_length_b 17.6658(8)
_cell_length_c 22.5701(11)
_cell_measurement_reflns_used 121998
_cell_measurement_temperature 150(2)
_cell_measurement_theta_max 26.05
_cell_measurement_theta_min 1.46
_cell_volume 4188.7(3)
_computing_cell_refinement SAINT
_computing_data_collection APEX2
_computing_data_reduction SAINT
_computing_molecular_graphics 'SHELXTL/PC (Sheldrick, 2001)'
_computing_publication_material SHELXTL/PC
_computing_structure_refinement 'SHELXL-97 (Sheldrick, 2008)'
_computing_structure_solution 'SHELXS-97 (Sheldrick, 2008)'
_diffrn_ambient_temperature 150(2)
_diffrn_measured_fraction_theta_full 0.999
_diffrn_measured_fraction_theta_max 0.999
_diffrn_measurement_device_type 'Bruker APEX II CCD'
_diffrn_measurement_method '\f scans, and \w scans'
_diffrn_radiation_monochromator graphite
_diffrn_radiation_source 'fine-focus sealed tube'
_diffrn_radiation_type MoK\a
_diffrn_radiation_wavelength 0.71073
_diffrn_reflns_av_R_equivalents 0.1105
_diffrn_reflns_av_sigmaI/netI 0.0583
_diffrn_reflns_limit_h_max 12
_diffrn_reflns_limit_h_min -12
_diffrn_reflns_limit_k_max 21
_diffrn_reflns_limit_k_min -21
_diffrn_reflns_limit_l_max 27
_diffrn_reflns_limit_l_min -27
_diffrn_reflns_number 121998
_diffrn_reflns_theta_full 26.05
_diffrn_reflns_theta_max 26.05
_diffrn_reflns_theta_min 1.46
_exptl_absorpt_coefficient_mu 0.301
_exptl_absorpt_correction_T_max 0.9851
_exptl_absorpt_correction_T_min 0.9422
_exptl_absorpt_correction_type multi-scan
_exptl_absorpt_process_details SAINT
_exptl_crystal_colour red
_exptl_crystal_density_diffrn 1.346
_exptl_crystal_density_method 'not measured'
_exptl_crystal_description plate
_exptl_crystal_F_000 1752
_exptl_crystal_size_max 0.20
_exptl_crystal_size_mid 0.08
_exptl_crystal_size_min 0.05
_refine_diff_density_max 1.025
_refine_diff_density_min -0.714
_refine_diff_density_rms 0.097
_refine_ls_abs_structure_details 'Flack H D (1983), Acta Cryst. A39, 876-881'
_refine_ls_abs_structure_Flack 0.00(12)
_refine_ls_extinction_method none
_refine_ls_goodness_of_fit_ref 1.055
_refine_ls_hydrogen_treatment constr
_refine_ls_matrix_type full
_refine_ls_number_parameters 524
_refine_ls_number_reflns 8260
_refine_ls_number_restraints 8
_refine_ls_restrained_S_all 1.071
_refine_ls_R_factor_all 0.1015
_refine_ls_R_factor_gt 0.0668
_refine_ls_shift/su_max 0.002
_refine_ls_shift/su_mean 0.000
_refine_ls_structure_factor_coef Fsqd
_refine_ls_weighting_details 'calc w=1/[\s^2^(Fo^2^)+(0.1180P)^2^+2.6686P] where P=(Fo^2^+2Fc^2^)/3'
_refine_ls_weighting_scheme calc
_refine_ls_wR_factor_gt 0.1756
_refine_ls_wR_factor_ref 0.1986
_reflns_number_gt 6058
_reflns_number_total 8260
_reflns_threshold_expression >2sigma(I)
_cod_data_source_file c0dt01029d.txt
_cod_data_source_block 2DMAP[OTf]
_cod_original_sg_symbol_H-M P2(1)2(1)2(1)
_cod_database_code 7026950

loop_
_symmetry_equiv_pos_as_xyz
'x, y, z'
'-x+1/2, -y, z+1/2'
'-x, y+1/2, -z+1/2'
'x+1/2, -y+1/2, -z'

loop_
_atom_site_label
_atom_site_type_symbol
_atom_site_fract_x
_atom_site_fract_y
_atom_site_fract_z
_atom_site_U_iso_or_equiv
_atom_site_adp_type
_atom_site_occupancy
_atom_site_symmetry_multiplicity
_atom_site_calc_flag
_atom_site_refinement_flags
_atom_site_disorder_assembly
_atom_site_disorder_group
P1 P 0.40298(11) 0.02173(6) 0.06025(5) 0.0203(3) Uani 1 1 d . . .
S1 S 0.44356(14) 0.73775(8) 0.89193(7) 0.0437(4) Uani 1 1 d . . .
N4 N 0.4029(4) -0.08324(18) 0.05937(17) 0.0221(8) Uani 1 1 d . . .
C12 C 0.0928(5) 0.0587(2) -0.0397(2) 0.0218(9) Uani 1 1 d . . .
N2 N 0.2629(4) 0.0367(2) 0.09638(16) 0.0220(8) Uani 1 1 d . . .
C4 C -0.0703(5) 0.0372(2) 0.1014(2) 0.0301(11) Uani 1 1 d . . .
H4A H -0.0490 0.0302 0.1419 0.036 Uiso 1 1 calc R . .
C3 C 0.0220(4) 0.0451(2) 0.0589(2) 0.0239(10) Uani 1 1 d . . .
C7 C -0.1406(5) 0.0593(2) -0.0200(2) 0.0271(11) Uani 1 1 d . . .
N3 N 0.3453(4) 0.2375(2) 0.05609(18) 0.0252(8) Uani 1 1 d . . .
C8 C -0.0147(4) 0.0544(2) -0.0008(2) 0.0225(10) Uani 1 1 d . . .
C2 C 0.1612(4) 0.0453(2) 0.0567(2) 0.0208(9) Uani 1 1 d . . .
C33 C 0.4013(4) 0.0477(2) -0.0613(2) 0.0208(9) Uani 1 1 d . . .
N1 N 0.3341(4) 0.0447(2) -0.00532(16) 0.0197(8) Uani 1 1 d . . .
C21 C 0.3619(5) 0.2254(2) 0.1141(2) 0.0265(10) Uani 1 1 d . . .
C38 C 0.5158(4) -0.1187(3) 0.0683(2) 0.0263(10) Uani 1 1 d . . .
H38A H 0.5902 -0.0887 0.0726 0.032 Uiso 1 1 calc R . .
C34 C 0.2958(5) -0.1264(3) 0.0540(2) 0.0277(10) Uani 1 1 d . . .
H34A H 0.2159 -0.1020 0.0488 0.033 Uiso 1 1 calc R . .
C36 C 0.4174(5) -0.2421(2) 0.0657(2) 0.0275(10) Uani 1 1 d . . .
N5 N 0.4214(4) -0.3174(2) 0.0692(2) 0.0380(11) Uani 1 1 d . . .
C5 C -0.1989(5) 0.0400(3) 0.0824(3) 0.0366(13) Uani 1 1 d . . .
H5A H -0.2638 0.0343 0.1114 0.044 Uiso 1 1 calc R . .
C32 C 0.4629(4) -0.0181(3) -0.0810(2) 0.0257(10) Uani 1 1 d . . .
H32A H 0.4600 -0.0630 -0.0578 0.031 Uiso 1 1 calc R . .
C31 C 0.5281(5) -0.0174(3) -0.1344(2) 0.0318(11) Uani 1 1 d . . .
H31A H 0.5701 -0.0618 -0.1479 0.038 Uiso 1 1 calc R . .
C35 C 0.3003(5) -0.2033(3) 0.0558(2) 0.0302(11) Uani 1 1 d . . .
H35A H 0.2243 -0.2316 0.0503 0.036 Uiso 1 1 calc R . .
C1 C 0.2007(4) 0.0506(2) -0.00038(19) 0.0188(9) Uani 1 1 d . . .
C22 C 0.4781(5) 0.2023(3) 0.1379(2) 0.0330(12) Uani 1 1 d . . .
H22A H 0.4876 0.1937 0.1792 0.040 Uiso 1 1 calc R . .
C17 C 0.2046(5) 0.1072(3) 0.2505(2) 0.0354(12) Uani 1 1 d . . .
H17A H 0.1684 0.1491 0.2709 0.042 Uiso 1 1 calc R . .
C25 C 0.4459(5) 0.2279(2) 0.0196(2) 0.0266(10) Uani 1 1 d . . .
C18 C 0.2046(5) 0.1057(3) 0.1885(2) 0.0242(10) Uani 1 1 d . . .
C28 C 0.4024(5) 0.1141(2) -0.09437(19) 0.0228(9) Uani 1 1 d . . .
C23 C 0.5798(5) 0.1924(3) 0.0992(3) 0.0357(12) Uani 1 1 d . . .
H23A H 0.6600 0.1762 0.1139 0.043 Uiso 1 1 calc R . .
C26 C 0.4214(5) 0.2447(2) -0.0455(2) 0.0296(11) Uani 1 1 d . . .
H26A H 0.5041 0.2469 -0.0665 0.036 Uiso 1 1 calc R . .
H26B H 0.3809 0.2951 -0.0489 0.036 Uiso 1 1 calc R . .
F3 F 0.3338(5) 0.6225(2) 0.8395(2) 0.0969(17) Uani 1 1 d . . .
C29 C 0.4687(5) 0.1120(3) -0.1482(2) 0.0293(11) Uani 1 1 d . . .
H29A H 0.4704 0.1562 -0.1721 0.035 Uiso 1 1 calc R . .
C6 C -0.2346(5) 0.0504(3) 0.0246(3) 0.0314(12) Uani 1 1 d . . .
H6A H -0.3223 0.0517 0.0144 0.038 Uiso 1 1 calc R . .
O3 O 0.5407(4) 0.7882(2) 0.8729(2) 0.0600(12) Uani 1 1 d . . .
C14 C 0.3056(6) -0.0180(3) 0.1935(2) 0.0423(14) Uani 1 1 d . . .
H14A H 0.3389 -0.0613 0.1739 0.051 Uiso 1 1 calc R . .
C15 C 0.3062(7) -0.0150(4) 0.2538(2) 0.0570(19) Uani 1 1 d . . .
H15A H 0.3402 -0.0559 0.2761 0.068 Uiso 1 1 calc R . .
C19 C 0.1547(5) 0.1742(2) 0.1549(2) 0.0257(10) Uani 1 1 d . . .
H19A H 0.0746 0.1914 0.1736 0.031 Uiso 1 1 calc R . .
H19B H 0.1349 0.1590 0.1137 0.031 Uiso 1 1 calc R . .
C11 C 0.0703(5) 0.0704(2) -0.0990(2) 0.0274(11) Uani 1 1 d . . .
H11A H 0.1390 0.0743 -0.1262 0.033 Uiso 1 1 calc R . .
C24 C 0.5645(5) 0.2059(3) 0.0400(2) 0.0334(12) Uani 1 1 d . . .
H24A H 0.6339 0.2003 0.0134 0.040 Uiso 1 1 calc R . .
C13 C 0.2561(5) 0.0424(3) 0.1599(2) 0.0254(10) Uani 1 1 d . . .
F2 F 0.4080(6) 0.7071(2) 0.77989(18) 0.0967(17) Uani 1 1 d . . .
C37 C 0.5276(5) -0.1954(3) 0.0713(2) 0.0300(11) Uani 1 1 d . . .
H37A H 0.6089 -0.2177 0.0772 0.036 Uiso 1 1 calc R . .
C39 C 0.3102(6) -0.3642(3) 0.0552(3) 0.0516(17) Uani 1 1 d . . .
H39A H 0.2350 -0.3318 0.0513 0.077 Uiso 1 1 calc R . .
H39B H 0.2964 -0.4008 0.0872 0.077 Uiso 1 1 calc R . .
H39C H 0.3250 -0.3912 0.0179 0.077 Uiso 1 1 calc R . .
C40 C 0.5438(6) -0.3571(3) 0.0763(3) 0.0490(16) Uani 1 1 d . . .
H40A H 0.6105 -0.3205 0.0861 0.074 Uiso 1 1 calc R . .
H40B H 0.5657 -0.3830 0.0393 0.074 Uiso 1 1 calc R . .
H40C H 0.5366 -0.3944 0.1083 0.074 Uiso 1 1 calc R . .
C30 C 0.5319(5) 0.0479(3) -0.1679(2) 0.0300(11) Uani 1 1 d . . .
H30A H 0.5776 0.0489 -0.2042 0.036 Uiso 1 1 calc R . .
C10 C -0.0576(5) 0.0765(3) -0.1189(2) 0.0333(12) Uani 1 1 d . . .
H10A H -0.0732 0.0848 -0.1598 0.040 Uiso 1 1 calc R . .
C9 C -0.1594(5) 0.0708(3) -0.0811(3) 0.0345(13) Uani 1 1 d . . .
H9A H -0.2435 0.0747 -0.0963 0.041 Uiso 1 1 calc R . .
C16 C 0.2574(6) 0.0476(4) 0.2825(3) 0.0482(15) Uani 1 1 d . . .
H16A H 0.2598 0.0500 0.3245 0.058 Uiso 1 1 calc R . .
C27 C 0.3368(5) 0.1863(2) -0.0761(2) 0.0261(11) Uani 1 1 d . . .
H27A H 0.2659 0.1733 -0.0491 0.031 Uiso 1 1 calc R . .
H27B H 0.2992 0.2099 -0.1118 0.031 Uiso 1 1 calc R . .
F1 F 0.5330(6) 0.6316(3) 0.8227(2) 0.0928(16) Uani 1 1 d . . .
O2 O 0.4836(5) 0.6886(3) 0.9393(2) 0.0777(16) Uani 1 1 d . . .
C20 C 0.2497(5) 0.2409(3) 0.1536(2) 0.0294(11) Uani 1 1 d . . .
H20A H 0.2053 0.2869 0.1394 0.035 Uiso 1 1 calc R . .
H20B H 0.2803 0.2509 0.1943 0.035 Uiso 1 1 calc R . .
O1 O 0.3203(5) 0.7710(3) 0.8956(3) 0.0805(16) Uani 1 1 d . . .
C42 C 0.4305(8) 0.6727(3) 0.8305(3) 0.0552(18) Uani 1 1 d . . .
Cl2 Cl 0.6646(6) 0.2715(2) 0.2697(2) 0.212(3) Uani 1 1 d DU A .
C41 C 0.7162(13) 0.1744(9) 0.2702(7) 0.189(9) Uani 1 1 d . . .
Cl3 Cl 0.8336(4) 0.1667(3) 0.22181(17) 0.0816(17) Uani 0.483(5) 1 d PD A 1
Cl1 Cl 0.6232(4) 0.1144(3) 0.28753(16) 0.0874(17) Uani 0.517(5) 1 d PD A 2

loop_
_atom_site_aniso_label
_atom_site_aniso_U_11
_atom_site_aniso_U_22
_atom_site_aniso_U_33
_atom_site_aniso_U_23
_atom_site_aniso_U_13
_atom_site_aniso_U_12
P1 0.0188(6) 0.0158(5) 0.0264(6) 0.0018(4) -0.0005(5) 0.0002(5)
S1 0.0398(8) 0.0457(8) 0.0456(8) -0.0040(6) 0.0044(7) -0.0006(6)
N4 0.0224(19) 0.0148(15) 0.029(2) 0.0031(15) -0.0026(19) 0.0000(15)
C12 0.021(2) 0.0142(19) 0.030(2) -0.0007(16) -0.004(2) 0.0006(18)
N2 0.025(2) 0.0196(18) 0.0212(19) 0.0054(15) 0.0024(16) 0.0003(16)
C4 0.030(3) 0.020(2) 0.040(3) 0.001(2) 0.014(2) -0.001(2)
C3 0.023(2) 0.0139(18) 0.035(2) 0.0018(19) 0.006(2) 0.0024(17)
C7 0.027(3) 0.013(2) 0.042(3) -0.0024(19) -0.002(2) -0.0039(19)
N3 0.025(2) 0.0168(16) 0.033(2) -0.0004(17) 0.0022(19) -0.0013(16)
C8 0.022(2) 0.013(2) 0.033(2) -0.0018(18) 0.001(2) -0.0003(18)
C2 0.020(2) 0.0156(19) 0.026(2) 0.0009(18) 0.002(2) 0.0037(17)
C33 0.017(2) 0.0195(19) 0.026(2) -0.0002(18) 0.005(2) -0.0004(18)
N1 0.0187(19) 0.0180(17) 0.0224(19) 0.0025(15) 0.0028(16) 0.0005(15)
C21 0.030(3) 0.0125(19) 0.037(3) -0.0033(19) 0.002(2) -0.0020(18)
C38 0.019(2) 0.025(2) 0.035(3) 0.002(2) 0.001(2) -0.0004(19)
C34 0.021(2) 0.024(2) 0.038(3) 0.000(2) -0.004(2) 0.0022(19)
C36 0.031(3) 0.0172(19) 0.035(3) 0.0028(18) 0.003(2) 0.003(2)
N5 0.041(3) 0.0191(18) 0.054(3) 0.0026(18) 0.004(2) 0.0045(19)
C5 0.025(3) 0.022(2) 0.062(4) -0.001(2) 0.015(3) -0.003(2)
C32 0.024(2) 0.022(2) 0.031(2) 0.0030(19) 0.001(2) 0.002(2)
C31 0.033(3) 0.031(2) 0.032(3) -0.008(2) 0.009(2) 0.009(2)
C35 0.025(3) 0.018(2) 0.048(3) -0.002(2) -0.001(2) -0.0014(19)
C1 0.016(2) 0.018(2) 0.023(2) 0.0001(17) 0.0036(18) 0.0027(17)
C22 0.034(3) 0.020(2) 0.045(3) -0.001(2) -0.010(2) -0.002(2)
C17 0.041(3) 0.036(3) 0.028(3) -0.002(2) 0.008(2) 0.004(2)
C25 0.026(2) 0.015(2) 0.038(3) -0.0019(19) 0.005(2) -0.0047(19)
C18 0.025(2) 0.023(2) 0.024(2) -0.0017(19) 0.0018(19) 0.0006(19)
C28 0.024(2) 0.019(2) 0.026(2) 0.0011(17) 0.000(2) -0.0032(19)
C23 0.024(3) 0.024(2) 0.060(4) -0.001(2) -0.005(3) 0.001(2)
C26 0.037(3) 0.018(2) 0.034(3) 0.0019(18) 0.010(2) -0.003(2)
F3 0.112(4) 0.046(2) 0.133(4) 0.005(3) -0.043(4) -0.024(3)
C29 0.038(3) 0.023(2) 0.026(2) 0.0042(19) 0.004(2) -0.001(2)
C6 0.016(2) 0.019(2) 0.059(4) -0.002(2) 0.001(2) -0.0004(19)
O3 0.047(3) 0.044(2) 0.089(3) -0.004(2) 0.009(3) -0.011(2)
C14 0.061(4) 0.039(3) 0.026(3) 0.004(2) 0.003(3) 0.025(3)
C15 0.089(5) 0.057(4) 0.025(3) 0.006(3) 0.001(3) 0.038(4)
C19 0.027(3) 0.021(2) 0.029(2) -0.0005(19) 0.007(2) 0.005(2)
C11 0.032(3) 0.022(2) 0.028(2) -0.0050(18) 0.001(2) 0.000(2)
C24 0.024(3) 0.020(2) 0.055(3) -0.002(2) 0.008(2) -0.004(2)
C13 0.029(3) 0.028(2) 0.020(2) 0.0023(18) -0.0001(19) 0.003(2)
F2 0.173(5) 0.066(3) 0.051(2) 0.007(2) -0.031(3) 0.015(3)
C37 0.019(3) 0.026(2) 0.045(3) 0.002(2) -0.002(2) 0.005(2)
C39 0.052(4) 0.017(2) 0.086(5) 0.005(3) -0.001(4) -0.007(2)
C40 0.043(3) 0.027(3) 0.077(5) 0.009(3) 0.004(3) 0.018(3)
C30 0.034(3) 0.033(3) 0.023(2) -0.002(2) 0.008(2) 0.004(2)
C10 0.038(3) 0.028(2) 0.035(3) -0.005(2) -0.014(2) 0.002(2)
C9 0.029(3) 0.018(2) 0.057(4) -0.003(2) -0.017(3) -0.002(2)
C16 0.060(4) 0.056(4) 0.029(3) 0.008(3) -0.005(3) 0.006(3)
C27 0.032(3) 0.018(2) 0.029(3) 0.0044(18) 0.001(2) 0.002(2)
F1 0.123(4) 0.061(3) 0.094(3) -0.021(2) 0.002(3) 0.037(3)
O2 0.082(4) 0.109(4) 0.043(3) 0.020(3) -0.007(3) -0.012(3)
C20 0.032(3) 0.021(2) 0.035(3) -0.001(2) 0.001(2) 0.005(2)
O1 0.041(3) 0.077(3) 0.124(5) -0.022(3) 0.011(3) 0.009(3)
C42 0.082(5) 0.035(3) 0.049(4) 0.007(3) -0.016(4) 0.003(3)
Cl2 0.327(7) 0.123(3) 0.185(4) -0.049(3) -0.138(4) 0.053(4)
C41 0.161(12) 0.198(13) 0.208(14) 0.170(12) 0.131(11) 0.118(10)
Cl3 0.043(2) 0.157(5) 0.045(2) -0.016(2) 0.0119(16) -0.013(2)
Cl1 0.094(3) 0.113(3) 0.055(2) 0.001(2) 0.013(2) -0.058(3)

loop_
_atom_type_symbol
_atom_type_description
_atom_type_scat_dispersion_real
_atom_type_scat_dispersion_imag
_atom_type_scat_source
C C 0.0033 0.0016 'International Tables Vol C Tables 4.2.6.8 and 6.1.1.4'
H H 0.0000 0.0000 'International Tables Vol C Tables 4.2.6.8 and 6.1.1.4'
N N 0.0061 0.0033 'International Tables Vol C Tables 4.2.6.8 and 6.1.1.4'
O O 0.0106 0.0060 'International Tables Vol C Tables 4.2.6.8 and 6.1.1.4'
F F 0.0171 0.0103 'International Tables Vol C Tables 4.2.6.8 and 6.1.1.4'
P P 0.1023 0.0942 'International Tables Vol C Tables 4.2.6.8 and 6.1.1.4'
S S 0.1246 0.1234 'International Tables Vol C Tables 4.2.6.8 and 6.1.1.4'
Cl Cl 0.1484 0.1585 'International Tables Vol C Tables 4.2.6.8 and 6.1.1.4'

loop_
_geom_angle_atom_site_label_1
_geom_angle_atom_site_label_2
_geom_angle_atom_site_label_3
_geom_angle
N1 P1 N2 90.68(18)
N1 P1 N4 103.26(18)
N2 P1 N4 99.20(18)
O3 S1 O1 114.3(3)
O3 S1 O2 113.1(3)
O1 S1 O2 118.1(4)
O3 S1 C42 102.8(3)
O1 S1 C42 103.8(3)
O2 S1 C42 102.0(3)
C38 N4 C34 118.4(4)
C38 N4 P1 117.4(3)
C34 N4 P1 124.1(3)
C11 C12 C8 118.0(4)
C11 C12 C1 138.3(5)
C8 C12 C1 103.7(4)
C2 N2 C13 126.2(4)
C2 N2 P1 111.7(3)
C13 N2 P1 122.1(3)
C3 C4 C5 117.4(5)
C3 C4 H4A 121.3
C5 C4 H4A 121.3
C4 C3 C8 119.1(4)
C4 C3 C2 137.0(5)
C8 C3 C2 103.9(4)
C8 C7 C9 116.6(5)
C8 C7 C6 115.6(5)
C9 C7 C6 127.8(5)
C21 N3 C25 118.4(4)
C7 C8 C3 124.3(4)
C7 C8 C12 123.6(4)
C3 C8 C12 112.1(4)
C1 C2 N2 112.4(4)
C1 C2 C3 109.8(4)
N2 C2 C3 137.7(4)
C28 C33 C32 121.7(4)
C28 C33 N1 120.2(4)
C32 C33 N1 118.0(4)
C1 N1 C33 123.4(4)
C1 N1 P1 111.9(3)
C33 N1 P1 124.2(3)
N3 C21 C22 122.4(5)
N3 C21 C20 116.7(4)
C22 C21 C20 120.8(5)
N4 C38 C37 123.1(4)
N4 C38 H38A 118.4
C37 C38 H38A 118.4
C35 C34 N4 121.8(4)
C35 C34 H34A 119.1
N4 C34 H34A 119.1
N5 C36 C35 121.1(4)
N5 C36 C37 123.1(4)
C35 C36 C37 115.8(4)
C36 N5 C39 121.7(5)
C36 N5 C40 120.6(5)
C39 N5 C40 116.7(4)
C6 C5 C4 123.6(5)
C6 C5 H5A 118.2
C4 C5 H5A 118.2
C31 C32 C33 119.7(4)
C31 C32 H32A 120.2
C33 C32 H32A 120.2
C30 C31 C32 119.9(4)
C30 C31 H31A 120.0
C32 C31 H31A 120.0
C34 C35 C36 121.0(4)
C34 C35 H35A 119.5
C36 C35 H35A 119.5
C2 C1 N1 112.0(4)
C2 C1 C12 110.5(4)
N1 C1 C12 137.5(4)
C23 C22 C21 117.9(5)
C23 C22 H22A 121.0
C21 C22 H22A 121.0
C16 C17 C18 120.3(5)
C16 C17 H17A 119.9
C18 C17 H17A 119.9
N3 C25 C24 122.5(5)
N3 C25 C26 115.6(4)
C24 C25 C26 121.9(4)
C13 C18 C17 118.4(4)
C13 C18 C19 122.6(4)
C17 C18 C19 118.9(4)
C33 C28 C29 116.6(4)
C33 C28 C27 124.3(4)
C29 C28 C27 119.2(4)
C24 C23 C22 120.1(5)
C24 C23 H23A 119.9
C22 C23 H23A 119.9
C25 C26 C27 113.8(4)
C25 C26 H26A 108.8
C27 C26 H26A 108.8
C25 C26 H26B 108.8
C27 C26 H26B 108.8
H26A C26 H26B 107.7
C30 C29 C28 122.6(4)
C30 C29 H29A 118.7
C28 C29 H29A 118.7
C5 C6 C7 120.0(5)
C5 C6 H6A 120.0
C7 C6 H6A 120.0
C15 C14 C13 120.7(5)
C15 C14 H14A 119.7
C13 C14 H14A 119.7
C14 C15 C16 119.9(5)
C14 C15 H15A 120.1
C16 C15 H15A 120.1
C18 C19 C20 113.2(4)
C18 C19 H19A 108.9
C20 C19 H19A 108.9
C18 C19 H19B 108.9
C20 C19 H19B 108.9
H19A C19 H19B 107.7
C12 C11 C10 118.8(5)
C12 C11 H11A 120.6
C10 C11 H11A 120.6
C23 C24 C25 118.7(5)
C23 C24 H24A 120.7
C25 C24 H24A 120.7
C18 C13 C14 120.0(4)
C18 C13 N2 122.3(4)
C14 C13 N2 117.7(4)
C38 C37 C36 119.8(4)
C38 C37 H37A 120.1
C36 C37 H37A 120.1
N5 C39 H39A 109.5
N5 C39 H39B 109.5
H39A C39 H39B 109.5
N5 C39 H39C 109.5
H39A C39 H39C 109.5
H39B C39 H39C 109.5
N5 C40 H40A 109.5
N5 C40 H40B 109.5
H40A C40 H40B 109.5
N5 C40 H40C 109.5
H40A C40 H40C 109.5
H40B C40 H40C 109.5
C31 C30 C29 119.5(4)
C31 C30 H30A 120.2
C29 C30 H30A 120.2
C9 C10 C11 122.3(5)
C9 C10 H10A 118.8
C11 C10 H10A 118.8
C10 C9 C7 120.7(5)
C10 C9 H9A 119.7
C7 C9 H9A 119.7
C15 C16 C17 120.8(5)
C15 C16 H16A 119.6
C17 C16 H16A 119.6
C28 C27 C26 115.4(4)
C28 C27 H27A 108.4
C26 C27 H27A 108.4
C28 C27 H27B 108.4
C26 C27 H27B 108.4
H27A C27 H27B 107.5
C21 C20 C19 112.3(4)
C21 C20 H20A 109.1
C19 C20 H20A 109.1
C21 C20 H20B 109.1
C19 C20 H20B 109.1
H20A C20 H20B 107.9
F1 C42 F2 106.6(6)
F1 C42 F3 105.8(5)
F2 C42 F3 107.2(6)
F1 C42 S1 113.2(5)
F2 C42 S1 112.7(4)
F3 C42 S1 110.9(5)
Cl1 C41 Cl3 127.1(12)
Cl1 C41 Cl2 118.7(7)
Cl3 C41 Cl2 107.4(6)

loop_
_geom_bond_atom_site_label_1
_geom_bond_atom_site_label_2
_geom_bond_distance
P1 N1 1.697(4)
P1 N2 1.703(4)
P1 N4 1.854(3)
S1 O3 1.421(5)
S1 O1 1.424(5)
S1 O2 1.440(5)
S1 C42 1.806(7)
N4 C38 1.357(6)
N4 C34 1.364(6)
C12 C11 1.374(6)
C12 C8 1.432(7)
C12 C1 1.448(6)
N2 C2 1.402(6)
N2 C13 1.438(6)
C4 C3 1.371(7)
C4 C5 1.417(7)
C4 H4A 0.9500
C3 C8 1.412(7)
C3 C2 1.463(6)
C7 C8 1.394(7)
C7 C9 1.407(8)
C7 C6 1.420(7)
N3 C21 1.339(6)
N3 C25 1.350(6)
C2 C1 1.357(6)
C33 C28 1.390(6)
C33 C32 1.403(6)
C33 N1 1.448(6)
N1 C1 1.409(6)
C21 C22 1.395(7)
C21 C20 1.501(7)
C38 C37 1.361(6)
C38 H38A 0.9500
C34 C35 1.361(6)
C34 H34A 0.9500
C36 N5 1.332(6)
C36 C35 1.426(7)
C36 C37 1.428(7)
N5 C39 1.465(7)
N5 C40 1.475(7)
C5 C6 1.370(8)
C5 H5A 0.9500
C32 C31 1.387(7)
C32 H32A 0.9500
C31 C30 1.381(7)
C31 H31A 0.9500
C35 H35A 0.9500
C22 C23 1.391(8)
C22 H22A 0.9500
C17 C16 1.391(8)
C17 C18 1.401(7)
C17 H17A 0.9500
C25 C24 1.384(7)
C25 C26 1.522(7)
C18 C13 1.401(6)
C18 C19 1.521(6)
C28 C29 1.401(7)
C28 C27 1.507(6)
C23 C24 1.367(8)
C23 H23A 0.9500
C26 C27 1.526(7)
C26 H26A 0.9900
C26 H26B 0.9900
F3 C42 1.364(9)
C29 C30 1.385(7)
C29 H29A 0.9500
C6 H6A 0.9500
C14 C15 1.362(8)
C14 C13 1.409(7)
C14 H14A 0.9500
C15 C16 1.381(9)
C15 H15A 0.9500
C19 C20 1.544(7)
C19 H19A 0.9900
C19 H19B 0.9900
C11 C10 1.421(7)
C11 H11A 0.9500
C24 H24A 0.9500
F2 C42 1.316(7)
C37 H37A 0.9500
C39 H39A 0.9800
C39 H39B 0.9800
C39 H39C 0.9800
C40 H40A 0.9800
C40 H40B 0.9800
C40 H40C 0.9800
C30 H30A 0.9500
C10 C9 1.373(8)
C10 H10A 0.9500
C9 H9A 0.9500
C16 H16A 0.9500
C27 H27A 0.9900
C27 H27B 0.9900
F1 C42 1.311(8)
C20 H20A 0.9900
C20 H20B 0.9900
Cl2 C41 1.799(13)
C41 Cl1 1.493(15)
C41 Cl3 1.653(11)

loop_
_geom_torsion_atom_site_label_1
_geom_torsion_atom_site_label_2
_geom_torsion_atom_site_label_3
_geom_torsion_atom_site_label_4
_geom_torsion
N1 P1 N4 C38 125.9(3)
N2 P1 N4 C38 -141.2(4)
N1 P1 N4 C34 -58.2(4)
N2 P1 N4 C34 34.7(4)
N1 P1 N2 C2 11.0(3)
N4 P1 N2 C2 -92.6(3)
N1 P1 N2 C13 -166.7(3)
N4 P1 N2 C13 89.7(4)
C5 C4 C3 C8 -0.8(6)
C5 C4 C3 C2 -179.2(5)
C9 C7 C8 C3 178.1(4)
C6 C7 C8 C3 -3.1(6)
C9 C7 C8 C12 -1.5(6)
C6 C7 C8 C12 177.3(4)
C4 C3 C8 C7 2.7(7)
C2 C3 C8 C7 -178.5(4)
C4 C3 C8 C12 -177.7(4)
C2 C3 C8 C12 1.2(5)
C11 C12 C8 C7 1.8(6)
C1 C12 C8 C7 -179.7(4)
C11 C12 C8 C3 -177.8(4)
C1 C12 C8 C3 0.6(5)
C13 N2 C2 C1 168.7(4)
P1 N2 C2 C1 -8.9(4)
C13 N2 C2 C3 -16.7(8)
P1 N2 C2 C3 165.8(4)
C4 C3 C2 C1 175.8(5)
C8 C3 C2 C1 -2.8(5)
C4 C3 C2 N2 1.0(9)
C8 C3 C2 N2 -177.5(5)
C28 C33 N1 C1 66.4(6)
C32 C33 N1 C1 -112.8(5)
C28 C33 N1 P1 -122.5(4)
C32 C33 N1 P1 58.3(5)
N2 P1 N1 C1 -10.4(3)
N4 P1 N1 C1 89.3(3)
N2 P1 N1 C33 177.6(3)
N4 P1 N1 C33 -82.8(3)
C25 N3 C21 C22 -1.0(6)
C25 N3 C21 C20 176.7(4)
C34 N4 C38 C37 0.9(7)
P1 N4 C38 C37 176.9(4)
C38 N4 C34 C35 -1.7(7)
P1 N4 C34 C35 -177.5(4)
C35 C36 N5 C39 8.4(8)
C37 C36 N5 C39 -171.6(5)
C35 C36 N5 C40 176.8(5)
C37 C36 N5 C40 -3.1(8)
C3 C4 C5 C6 -0.4(7)
C28 C33 C32 C31 0.7(7)
N1 C33 C32 C31 179.9(4)
C33 C32 C31 C30 -0.1(7)
N4 C34 C35 C36 2.4(8)
N5 C36 C35 C34 178.0(5)
C37 C36 C35 C34 -2.1(7)
N2 C2 C1 N1 1.1(5)
C3 C2 C1 N1 -175.1(3)
N2 C2 C1 C12 179.5(3)
C3 C2 C1 C12 3.3(5)
C33 N1 C1 C2 179.3(4)
P1 N1 C1 C2 7.2(4)
C33 N1 C1 C12 1.5(8)
P1 N1 C1 C12 -170.6(4)
C11 C12 C1 C2 175.5(5)
C8 C12 C1 C2 -2.4(5)
C11 C12 C1 N1 -6.6(9)
C8 C12 C1 N1 175.4(5)
N3 C21 C22 C23 0.5(7)
C20 C21 C22 C23 -177.0(4)
C21 N3 C25 C24 0.2(6)
C21 N3 C25 C26 -178.3(4)
C16 C17 C18 C13 1.4(8)
C16 C17 C18 C19 -175.7(5)
C32 C33 C28 C29 -0.3(7)
N1 C33 C28 C29 -179.5(4)
C32 C33 C28 C27 179.2(4)
N1 C33 C28 C27 0.0(7)
C21 C22 C23 C24 0.7(7)
N3 C25 C26 C27 -70.9(5)
C24 C25 C26 C27 110.5(5)
C33 C28 C29 C30 -0.8(7)
C27 C28 C29 C30 179.7(5)
C4 C5 C6 C7 -0.1(8)
C8 C7 C6 C5 1.7(7)
C9 C7 C6 C5 -179.6(5)
C13 C14 C15 C16 0.3(11)
C13 C18 C19 C20 -100.3(5)
C17 C18 C19 C20 76.7(6)
C8 C12 C11 C10 -0.9(6)
C1 C12 C11 C10 -178.6(5)
C22 C23 C24 C25 -1.4(7)
N3 C25 C24 C23 1.0(7)
C26 C25 C24 C23 179.4(4)
C17 C18 C13 C14 0.4(7)
C19 C18 C13 C14 177.4(5)
C17 C18 C13 N2 -178.5(5)
C19 C18 C13 N2 -1.5(7)
C15 C14 C13 C18 -1.3(9)
C15 C14 C13 N2 177.7(6)
C2 N2 C13 C18 -53.9(7)
P1 N2 C13 C18 123.5(4)
C2 N2 C13 C14 127.2(5)
P1 N2 C13 C14 -55.4(6)
N4 C38 C37 C36 -0.7(8)
N5 C36 C37 C38 -178.9(5)
C35 C36 C37 C38 1.2(7)
C32 C31 C30 C29 -1.0(8)
C28 C29 C30 C31 1.5(8)
C12 C11 C10 C9 -0.3(7)
C11 C10 C9 C7 0.7(7)
C8 C7 C9 C10 0.2(7)
C6 C7 C9 C10 -178.4(5)
C14 C15 C16 C17 1.5(11)
C18 C17 C16 C15 -2.4(10)
C33 C28 C27 C26 97.0(5)
C29 C28 C27 C26 -83.5(5)
C25 C26 C27 C28 -79.5(5)
N3 C21 C20 C19 82.1(5)
C22 C21 C20 C19 -100.2(5)
C18 C19 C20 C21 71.5(5)
O3 S1 C42 F1 65.5(5)
O1 S1 C42 F1 -175.1(5)
O2 S1 C42 F1 -51.9(6)
O3 S1 C42 F2 -55.6(7)
O1 S1 C42 F2 63.8(7)
O2 S1 C42 F2 -173.0(6)
O3 S1 C42 F3 -175.7(4)
O1 S1 C42 F3 -56.3(5)
O2 S1 C42 F3 66.9(5)
